data_7016926
loop_
_publ_author_name
'Bratsos, Ioannis'
'Simonin, Camilla'
'Zangrando, Ennio'
'Gianferrara, Teresa'
'Bergamo, Alberta'
'Alessio, Enzo'

_publ_section_title
;
 New half sandwich-type Ru(ii) coordination compounds characterized by
 the fac-Ru(dmso-S)(3) fragment: influence of the face-capping group on
 the chemical behavior and in vitro anticancer activity.
;
_journal_issue 37
_journal_name_full 'Dalton transactions (Cambridge, England : 2003)'
_journal_page_first 9533
_journal_page_last 9543
_journal_paper_doi 10.1039/c1dt11043h
_journal_volume 40
_journal_year 2011
_chemical_formula_sum 'C6 H20 Cl2 N2 O2 Ru S2'
_chemical_formula_weight 388.33
_chemical_name_systematic
;
?
;
_space_group_IT_number 13
_symmetry_cell_setting monoclinic
_symmetry_space_group_name_Hall '-P 2yac'
_symmetry_space_group_name_H-M 'P 1 2/n 1'
_atom_sites_solution_hydrogens geom
_atom_sites_solution_primary direct
_atom_sites_solution_secondary difmap
_audit_creation_method SHELXL-97
_cell_angle_alpha 90.00
_cell_angle_beta 91.04(2)
_cell_angle_gamma 90.00
_cell_formula_units_Z 8
_cell_length_a 12.000(4)
_cell_length_b 9.201(3)
_cell_length_c 25.854(5)
_cell_measurement_temperature 293(2)
_cell_volume 2854.1(14)
_computing_cell_refinement 'Denzo (Otwinowski & Minor 1997)'
_computing_data_collection 'Nonius Xpress'
_computing_data_reduction 'Denzo and Scalepack (Otwinowski & Minor 1997)'
_computing_molecular_graphics 'Ortep3/windows (Farrugia,1997)'
_computing_publication_material 'Wingx 1.70.01 (Farrugia, 1999)'
_computing_structure_refinement 'SHELX97 (Sheldrick, 1998)'
_computing_structure_solution 'SHELX97 (Sheldrick, 1998)'
_diffrn_ambient_temperature 293(2)
_diffrn_measured_fraction_theta_full 0.942
_diffrn_measured_fraction_theta_max 0.942
_diffrn_measurement_device_type 'image plate dip1030'
_diffrn_measurement_method 'laser scanner'
_diffrn_radiation_monochromator graphite
_diffrn_radiation_type MoK\a
_diffrn_radiation_wavelength 0.71073
_diffrn_reflns_av_R_equivalents 0.0514
_diffrn_reflns_av_sigmaI/netI 0.0547
_diffrn_reflns_limit_h_max 15
_diffrn_reflns_limit_h_min -15
_diffrn_reflns_limit_k_max 11
_diffrn_reflns_limit_k_min -11
_diffrn_reflns_limit_l_max 33
_diffrn_reflns_limit_l_min -33
_diffrn_reflns_number 30772
_diffrn_reflns_theta_full 27.10
_diffrn_reflns_theta_max 27.10
_diffrn_reflns_theta_min 1.58
_exptl_absorpt_coefficient_mu 1.751
_exptl_absorpt_correction_T_max 0.6946
_exptl_absorpt_correction_T_min 0.5647
_exptl_absorpt_correction_type refdelf
_exptl_absorpt_process_details
;
Parkin S,Moezzi B & Hope H, (1995) J. Appl. Cryst. 28, 53-56
Cubic fit to sin(theta)/lambda - 24 parameters
;
_exptl_crystal_colour yellow
_exptl_crystal_density_diffrn 1.807
_exptl_crystal_density_method 'not measured'
_exptl_crystal_description needle
_exptl_crystal_F_000 1568
_exptl_crystal_size_max 0.43
_exptl_crystal_size_mid 0.25
_exptl_crystal_size_min 0.25
_refine_diff_density_max 0.437
_refine_diff_density_min -0.379
_refine_diff_density_rms 0.094
_refine_ls_extinction_method none
_refine_ls_goodness_of_fit_ref 0.898
_refine_ls_hydrogen_treatment constr
_refine_ls_matrix_type full
_refine_ls_number_parameters 279
_refine_ls_number_reflns 6083
_refine_ls_number_restraints 0
_refine_ls_restrained_S_all 0.898
_refine_ls_R_factor_all 0.0473
_refine_ls_R_factor_gt 0.0333
_refine_ls_shift/su_max 0.001
_refine_ls_shift/su_mean 0.000
_refine_ls_structure_factor_coef Fsqd
_refine_ls_weighting_details 'calc w=1/[\s^2^(Fo^2^)+(0.0303P)^2^+0.0000P] where P=(Fo^2^+2Fc^2^)/3'
_refine_ls_weighting_scheme calc
_refine_ls_wR_factor_gt 0.0745
_refine_ls_wR_factor_ref 0.0778
_reflns_number_gt 4294
_reflns_number_total 6083
_reflns_threshold_expression >2\s(I)
_cod_data_source_file c1dt11043h.txt
_cod_data_source_block 2
_cod_original_sg_symbol_H-M 'P 2/n'
_cod_database_code 7016926

loop_
_symmetry_equiv_pos_as_xyz
'x, y, z'
'-x+1/2, y, -z+1/2'
'-x, -y, -z'
'x-1/2, -y, z-1/2'

loop_
_atom_site_label
_atom_site_type_symbol
_atom_site_fract_x
_atom_site_fract_y
_atom_site_fract_z
_atom_site_U_iso_or_equiv
_atom_site_adp_type
_atom_site_occupancy
_atom_site_symmetry_multiplicity
_atom_site_calc_flag
_atom_site_refinement_flags
_atom_site_disorder_assembly
_atom_site_disorder_group
Ru1 Ru 0.58552(2) 0.88856(3) 0.383042(11) 0.03814(9) Uani 1 1 d . . .
Cl1 Cl 0.41909(8) 0.87218(13) 0.43415(4) 0.0607(3) Uani 1 1 d . . .
Cl2 Cl 0.74960(8) 0.93482(14) 0.33477(4) 0.0645(3) Uani 1 1 d . . .
S1 S 0.51480(7) 0.73774(11) 0.32240(4) 0.0445(2) Uani 1 1 d . . .
S2 S 0.67175(9) 0.71413(12) 0.42787(4) 0.0599(3) Uani 1 1 d . . .
O1 O 0.5147(2) 0.5795(3) 0.33274(11) 0.0630(8) Uani 1 1 d . . .
O2 O 0.7412(3) 0.7660(4) 0.47219(13) 0.0917(11) Uani 1 1 d . . .
N1 N 0.6464(2) 1.0460(3) 0.43725(11) 0.0467(8) Uani 1 1 d . . .
H1D H 0.6343 1.0150 0.4697 0.056 Uiso 1 1 calc R . .
H1E H 0.7203 1.0578 0.4335 0.056 Uiso 1 1 calc R . .
N2 N 0.5169(2) 1.0803(3) 0.34880(11) 0.0461(8) Uani 1 1 d . . .
H2D H 0.5266 1.0786 0.3144 0.055 Uiso 1 1 calc R . .
H2E H 0.4433 1.0848 0.3547 0.055 Uiso 1 1 calc R . .
C1 C 0.3750(3) 0.7840(6) 0.30451(19) 0.0815(16) Uani 1 1 d . . .
H1A H 0.3479 0.7175 0.2786 0.122 Uiso 1 1 calc R . .
H1B H 0.3730 0.8811 0.2910 0.122 Uiso 1 1 calc R . .
H1C H 0.3287 0.7782 0.3343 0.122 Uiso 1 1 calc R . .
C2 C 0.5769(4) 0.7584(5) 0.26094(15) 0.0705(13) Uani 1 1 d . . .
H2A H 0.6510 0.7193 0.2622 0.106 Uiso 1 1 calc R . .
H2B H 0.5799 0.8597 0.2522 0.106 Uiso 1 1 calc R . .
H2C H 0.5332 0.7075 0.2353 0.106 Uiso 1 1 calc R . .
C3 C 0.5818(4) 0.5808(5) 0.45411(19) 0.0812(15) Uani 1 1 d . . .
H3A H 0.6248 0.5123 0.4741 0.122 Uiso 1 1 calc R . .
H3B H 0.5433 0.5309 0.4265 0.122 Uiso 1 1 calc R . .
H3C H 0.5285 0.6272 0.4759 0.122 Uiso 1 1 calc R . .
C4 C 0.7597(4) 0.5990(5) 0.3907(2) 0.0841(16) Uani 1 1 d . . .
H4A H 0.8186 0.6558 0.3763 0.126 Uiso 1 1 calc R . .
H4B H 0.7167 0.5547 0.3633 0.126 Uiso 1 1 calc R . .
H4C H 0.7910 0.5248 0.4126 0.126 Uiso 1 1 calc R . .
C5 C 0.5886(4) 1.1858(5) 0.42832(16) 0.0582(11) Uani 1 1 d . . .
H5A H 0.6323 1.2646 0.4432 0.070 Uiso 1 1 calc R . .
H5B H 0.5166 1.1846 0.4448 0.070 Uiso 1 1 calc R . .
C6 C 0.5735(4) 1.2085(5) 0.37158(16) 0.0619(12) Uani 1 1 d . . .
H6A H 0.5292 1.2950 0.3652 0.074 Uiso 1 1 calc R . .
H6B H 0.6455 1.2219 0.3558 0.074 Uiso 1 1 calc R . .
Ru2 Ru 0.42740(2) 0.19756(4) 0.126421(11) 0.04111(9) Uani 1 1 d . A .
Cl3 Cl 0.59789(8) 0.24313(12) 0.08015(4) 0.0575(3) Uani 1 1 d . . .
Cl4 Cl 0.25946(8) 0.12466(13) 0.16730(4) 0.0606(3) Uani 1 1 d . . .
S3 S 0.49816(7) 0.24925(12) 0.20495(4) 0.0475(2) Uani 1 1 d . . .
S4 S 0.36765(9) 0.42469(12) 0.11024(4) 0.0550(3) Uani 1 1 d . . .
O3 O 0.5277(2) 0.1178(3) 0.23588(10) 0.0681(9) Uani 1 1 d . . .
O4 O 0.4097(3) 0.5466(4) 0.14284(13) 0.0917(11) Uani 1 1 d . . .
C7 C 0.6186(3) 0.3621(6) 0.20541(18) 0.0836(17) Uani 1 1 d . . .
H7A H 0.6405 0.3834 0.2405 0.125 Uiso 1 1 calc R . .
H7B H 0.6021 0.4510 0.1874 0.125 Uiso 1 1 calc R . .
H7C H 0.6783 0.3126 0.1885 0.125 Uiso 1 1 calc R . .
C8 C 0.4111(3) 0.3550(5) 0.24512(15) 0.0573(11) Uani 1 1 d . . .
H8A H 0.3471 0.2988 0.2545 0.086 Uiso 1 1 calc R . .
H8B H 0.3871 0.4405 0.2267 0.086 Uiso 1 1 calc R . .
H8C H 0.4518 0.3829 0.2758 0.086 Uiso 1 1 calc R . .
C9 C 0.3946(4) 0.4783(5) 0.04570(16) 0.0679(12) Uani 1 1 d . . .
H9A H 0.3600 0.5706 0.0389 0.102 Uiso 1 1 calc R . .
H9B H 0.3648 0.4069 0.0222 0.102 Uiso 1 1 calc R . .
H9C H 0.4736 0.4865 0.0412 0.102 Uiso 1 1 calc R . .
C10 C 0.2201(4) 0.4421(6) 0.1074(2) 0.098(2) Uani 1 1 d . . .
H10A H 0.1906 0.4273 0.1412 0.147 Uiso 1 1 calc R . .
H10B H 0.1896 0.3707 0.0840 0.147 Uiso 1 1 calc R . .
H10C H 0.2006 0.5376 0.0953 0.147 Uiso 1 1 calc R . .
N3 N 0.3628(3) 0.1017(4) 0.05642(13) 0.0647(10) Uani 1 1 d . A .
H3D H 0.2888 0.1175 0.0540 0.078 Uiso 1 1 calc R . .
H3E H 0.3948 0.1439 0.0290 0.078 Uiso 1 1 calc R . .
C11 C 0.3840(4) -0.0516(6) 0.05556(18) 0.0755(14) Uani 1 1 d . . .
H11A H 0.3965 -0.0802 0.0200 0.091 Uiso 0.674(14) 1 calc PR A 1
H11B H 0.3174 -0.1013 0.0668 0.091 Uiso 0.674(14) 1 calc PR A 1
H11C H 0.3171 -0.0996 0.0427 0.091 Uiso 0.326(14) 1 calc PR A 2
H11D H 0.4421 -0.0695 0.0307 0.091 Uiso 0.326(14) 1 calc PR A 2
C12 C 0.4776(7) -0.1026(8) 0.0871(3) 0.063(2) Uiso 0.674(14) 1 d P A 1
H12A H 0.5464 -0.0891 0.0686 0.075 Uiso 0.674(14) 1 calc PR A 1
H12B H 0.4691 -0.2055 0.0942 0.075 Uiso 0.674(14) 1 calc PR A 1
C12B C 0.4161(13) -0.1187(15) 0.1025(5) 0.052(5) Uiso 0.326(14) 1 d P A 2
H12C H 0.4601 -0.2045 0.0952 0.063 Uiso 0.326(14) 1 calc PR A 2
H12D H 0.3500 -0.1496 0.1205 0.063 Uiso 0.326(14) 1 calc PR A 2
N4 N 0.4823(2) -0.0197(3) 0.13664(12) 0.0502(8) Uani 1 1 d . . .
H4D H 0.5528 -0.0195 0.1491 0.060 Uiso 0.674(14) 1 calc PR A 1
H4E H 0.4392 -0.0641 0.1600 0.060 Uiso 0.674(14) 1 calc PR A 1
H4F H 0.5550 -0.0263 0.1289 0.060 Uiso 0.326(14) 1 calc PR A 2
H4G H 0.4744 -0.0462 0.1699 0.060 Uiso 0.326(14) 1 calc PR A 2

loop_
_atom_site_aniso_label
_atom_site_aniso_U_11
_atom_site_aniso_U_22
_atom_site_aniso_U_33
_atom_site_aniso_U_23
_atom_site_aniso_U_13
_atom_site_aniso_U_12
Ru1 0.04134(15) 0.03788(19) 0.03514(16) -0.00261(12) -0.00069(11) 0.00074(12)
Cl1 0.0577(5) 0.0776(9) 0.0472(6) -0.0017(5) 0.0140(4) -0.0082(5)
Cl2 0.0447(5) 0.0853(9) 0.0638(7) -0.0166(6) 0.0115(4) -0.0102(5)
S1 0.0485(5) 0.0450(6) 0.0399(5) -0.0058(4) -0.0037(4) -0.0015(4)
S2 0.0794(7) 0.0415(7) 0.0579(7) -0.0058(5) -0.0258(5) 0.0098(5)
O1 0.088(2) 0.0378(19) 0.0628(19) -0.0035(14) -0.0168(15) -0.0099(14)
O2 0.131(3) 0.054(2) 0.087(2) -0.0117(18) -0.069(2) 0.0149(19)
N1 0.0576(17) 0.044(2) 0.0389(18) -0.0040(14) -0.0026(13) -0.0007(15)
N2 0.0509(17) 0.046(2) 0.0415(18) 0.0014(14) -0.0012(13) 0.0060(14)
C1 0.061(3) 0.099(4) 0.084(4) -0.036(3) -0.028(2) 0.014(3)
C2 0.093(3) 0.078(4) 0.041(2) -0.015(2) 0.009(2) -0.018(3)
C3 0.136(4) 0.038(3) 0.069(3) 0.015(2) -0.001(3) 0.002(3)
C4 0.080(3) 0.064(4) 0.108(4) -0.020(3) -0.019(3) 0.030(3)
C5 0.081(3) 0.042(3) 0.052(3) -0.007(2) -0.004(2) 0.011(2)
C6 0.085(3) 0.046(3) 0.054(3) 0.001(2) -0.007(2) 0.005(2)
Ru2 0.04378(16) 0.0439(2) 0.03559(17) -0.00139(13) -0.00086(11) -0.00234(13)
Cl3 0.0569(5) 0.0628(7) 0.0533(6) 0.0013(5) 0.0150(4) -0.0018(5)
Cl4 0.0455(5) 0.0681(8) 0.0684(7) -0.0044(6) 0.0059(4) -0.0128(5)
S3 0.0466(5) 0.0585(7) 0.0372(5) -0.0036(4) -0.0012(4) -0.0050(4)
S4 0.0688(6) 0.0484(7) 0.0477(6) 0.0013(5) 0.0007(5) 0.0047(5)
O3 0.090(2) 0.071(2) 0.0430(17) 0.0043(15) -0.0085(14) 0.0199(17)
O4 0.164(3) 0.047(2) 0.063(2) -0.0105(17) -0.024(2) -0.002(2)
C7 0.060(3) 0.125(5) 0.066(3) -0.026(3) 0.000(2) -0.041(3)
C8 0.067(2) 0.065(3) 0.039(2) -0.015(2) 0.0020(18) -0.005(2)
C9 0.093(3) 0.061(3) 0.050(3) 0.014(2) -0.006(2) 0.001(3)
C10 0.073(3) 0.099(5) 0.123(5) 0.032(4) 0.021(3) 0.036(3)
N3 0.080(2) 0.065(3) 0.048(2) -0.0109(18) -0.0166(17) 0.0108(19)
C11 0.090(3) 0.070(4) 0.065(3) -0.019(3) -0.015(2) 0.016(3)
N4 0.0556(17) 0.051(2) 0.0442(19) 0.0003(16) -0.0047(14) -0.0012(16)

loop_
_atom_type_symbol
_atom_type_description
_atom_type_scat_dispersion_real
_atom_type_scat_dispersion_imag
_atom_type_scat_source
C C 0.0033 0.0016 'International Tables Vol C Tables 4.2.6.8 and 6.1.1.4'
H H 0.0000 0.0000 'International Tables Vol C Tables 4.2.6.8 and 6.1.1.4'
N N 0.0061 0.0033 'International Tables Vol C Tables 4.2.6.8 and 6.1.1.4'
O O 0.0106 0.0060 'International Tables Vol C Tables 4.2.6.8 and 6.1.1.4'
S S 0.1246 0.1234 'International Tables Vol C Tables 4.2.6.8 and 6.1.1.4'
Cl Cl 0.1484 0.1585 'International Tables Vol C Tables 4.2.6.8 and 6.1.1.4'
Ru Ru -1.2594 0.8363 'International Tables Vol C Tables 4.2.6.8 and 6.1.1.4'

loop_
_geom_angle_atom_site_label_1
_geom_angle_atom_site_label_2
_geom_angle_atom_site_label_3
_geom_angle
N2 Ru1 N1 80.58(12)
N2 Ru1 S2 170.34(9)
N1 Ru1 S2 89.83(9)
N2 Ru1 S1 94.77(9)
N1 Ru1 S1 175.34(9)
S2 Ru1 S1 94.83(5)
N2 Ru1 Cl2 87.22(8)
N1 Ru1 Cl2 86.94(8)
S2 Ru1 Cl2 91.18(5)
S1 Ru1 Cl2 92.86(4)
N2 Ru1 Cl1 87.81(8)
N1 Ru1 Cl1 87.69(8)
S2 Ru1 Cl1 92.94(5)
S1 Ru1 Cl1 92.16(4)
Cl2 Ru1 Cl1 173.22(4)
O1 S1 C2 105.6(2)
O1 S1 C1 106.1(2)
C2 S1 C1 98.6(2)
O1 S1 Ru1 118.86(12)
C2 S1 Ru1 113.47(15)
C1 S1 Ru1 112.02(15)
O2 S2 C3 105.3(2)
O2 S2 C4 106.1(2)
C3 S2 C4 99.5(2)
O2 S2 Ru1 114.82(14)
C3 S2 Ru1 114.64(17)
C4 S2 Ru1 114.92(18)
C5 N1 Ru1 109.5(2)
C6 N2 Ru1 108.9(2)
N1 C5 C6 108.9(3)
N2 C6 C5 109.1(3)
N4 Ru2 N3 79.88(13)
N4 Ru2 S3 88.59(9)
N3 Ru2 S3 167.99(11)
N4 Ru2 S4 176.37(9)
N3 Ru2 S4 96.66(10)
S3 Ru2 S4 94.92(4)
N4 Ru2 Cl4 86.72(9)
N3 Ru2 Cl4 87.87(11)
S3 Ru2 Cl4 88.14(4)
S4 Ru2 Cl4 94.28(4)
N4 Ru2 Cl3 87.79(9)
N3 Ru2 Cl3 87.15(11)
S3 Ru2 Cl3 95.81(4)
S4 Ru2 Cl3 90.95(4)
Cl4 Ru2 Cl3 173.16(4)
O3 S3 C8 105.52(19)
O3 S3 C7 106.5(2)
C8 S3 C7 99.4(2)
O3 S3 Ru2 113.42(13)
C8 S3 Ru2 115.41(14)
C7 S3 Ru2 115.14(16)
O4 S4 C9 104.9(2)
O4 S4 C10 106.4(3)
C9 S4 C10 97.7(2)
O4 S4 Ru2 119.53(15)
C9 S4 Ru2 111.75(16)
C10 S4 Ru2 113.94(19)
C11 N3 Ru2 110.8(3)
C12B C11 N3 117.6(7)
C12B C11 C12 34.8(5)
N3 C11 C12 116.4(5)
C11 C12 N4 109.5(5)
C11 C12B N4 112.2(10)
C12B N4 C12 33.5(5)
C12B N4 Ru2 110.0(5)
C12 N4 Ru2 111.6(3)

loop_
_geom_bond_atom_site_label_1
_geom_bond_atom_site_label_2
_geom_bond_distance
Ru1 N2 2.132(3)
Ru1 N1 2.135(3)
Ru1 S2 2.2240(12)
Ru1 S1 2.2485(11)
Ru1 Cl2 2.3885(12)
Ru1 Cl1 2.4193(11)
S1 O1 1.480(3)
S1 C2 1.777(4)
S1 C1 1.784(4)
S2 O2 1.483(3)
S2 C3 1.777(5)
S2 C4 1.787(4)
N1 C5 1.478(5)
N2 C6 1.479(5)
C5 C6 1.489(5)
Ru2 N4 2.120(3)
Ru2 N3 2.146(3)
Ru2 S3 2.2375(11)
Ru2 S4 2.2462(13)
Ru2 Cl4 2.3886(12)
Ru2 Cl3 2.4252(11)
S3 O3 1.489(3)
S3 C8 1.777(4)
S3 C7 1.780(4)
S4 O4 1.486(3)
S4 C9 1.775(4)
S4 C10 1.778(4)
N3 C11 1.433(5)
C11 C12B 1.410(13)
C11 C12 1.453(8)
C12 N4 1.492(7)
C12B N4 1.487(13)

loop_
_geom_torsion_atom_site_label_1
_geom_torsion_atom_site_label_2
_geom_torsion_atom_site_label_3
_geom_torsion_atom_site_label_4
_geom_torsion
N2 Ru1 S1 O1 -166.03(16)
N1 Ru1 S1 O1 -166.1(10)
S2 Ru1 S1 O1 15.10(15)
Cl2 Ru1 S1 O1 106.53(15)
Cl1 Ru1 S1 O1 -78.04(15)
N2 Ru1 S1 C2 69.0(2)
N1 Ru1 S1 C2 68.9(10)
S2 Ru1 S1 C2 -109.90(19)
Cl2 Ru1 S1 C2 -18.47(19)
Cl1 Ru1 S1 C2 156.96(19)
N2 Ru1 S1 C1 -41.6(2)
N1 Ru1 S1 C1 -41.7(10)
S2 Ru1 S1 C1 139.5(2)
Cl2 Ru1 S1 C1 -129.1(2)
Cl1 Ru1 S1 C1 46.3(2)
N2 Ru1 S2 O2 2.1(6)
N1 Ru1 S2 O2 -4.5(2)
S1 Ru1 S2 O2 175.43(19)
Cl2 Ru1 S2 O2 82.46(19)
Cl1 Ru1 S2 O2 -92.15(19)
N2 Ru1 S2 C3 124.3(5)
N1 Ru1 S2 C3 117.7(2)
S1 Ru1 S2 C3 -62.44(19)
Cl2 Ru1 S2 C3 -155.41(19)
Cl1 Ru1 S2 C3 29.98(19)
N2 Ru1 S2 C4 -121.3(5)
N1 Ru1 S2 C4 -127.9(2)
S1 Ru1 S2 C4 51.97(19)
Cl2 Ru1 S2 C4 -41.00(19)
Cl1 Ru1 S2 C4 144.38(19)
N2 Ru1 N1 C5 12.7(2)
S2 Ru1 N1 C5 -168.4(2)
S1 Ru1 N1 C5 12.8(12)
Cl2 Ru1 N1 C5 100.4(2)
Cl1 Ru1 N1 C5 -75.4(2)
N1 Ru1 N2 C6 15.6(2)
S2 Ru1 N2 C6 8.9(7)
S1 Ru1 N2 C6 -164.4(2)
Cl2 Ru1 N2 C6 -71.8(2)
Cl1 Ru1 N2 C6 103.6(2)
Ru1 N1 C5 C6 -38.9(4)
Ru1 N2 C6 C5 -41.5(4)
N1 C5 C6 N2 53.9(4)
N4 Ru2 S3 O3 -13.13(15)
N3 Ru2 S3 O3 3.0(5)
S4 Ru2 S3 O3 167.78(13)
Cl4 Ru2 S3 O3 73.64(13)
Cl3 Ru2 S3 O3 -100.76(13)
N4 Ru2 S3 C8 -135.04(18)
N3 Ru2 S3 C8 -118.9(5)
S4 Ru2 S3 C8 45.86(17)
Cl4 Ru2 S3 C8 -48.27(17)
Cl3 Ru2 S3 C8 137.32(17)
N4 Ru2 S3 C7 110.0(2)
N3 Ru2 S3 C7 126.1(5)
S4 Ru2 S3 C7 -69.1(2)
Cl4 Ru2 S3 C7 -163.3(2)
Cl3 Ru2 S3 C7 22.3(2)
N4 Ru2 S4 O4 -150.4(14)
N3 Ru2 S4 O4 -168.0(2)
S3 Ru2 S4 O4 15.13(18)
Cl4 Ru2 S4 O4 103.63(18)
Cl3 Ru2 S4 O4 -80.78(18)
N4 Ru2 S4 C9 -27.4(14)
N3 Ru2 S4 C9 -45.0(2)
S3 Ru2 S4 C9 138.15(17)
Cl4 Ru2 S4 C9 -133.35(17)
Cl3 Ru2 S4 C9 42.24(17)
N4 Ru2 S4 C10 82.2(14)
N3 Ru2 S4 C10 64.6(2)
S3 Ru2 S4 C10 -112.3(2)
Cl4 Ru2 S4 C10 -23.8(2)
Cl3 Ru2 S4 C10 151.8(2)
N4 Ru2 N3 C11 3.5(3)
S3 Ru2 N3 C11 -12.9(7)
S4 Ru2 N3 C11 -177.6(3)
Cl4 Ru2 N3 C11 -83.6(3)
Cl3 Ru2 N3 C11 91.7(3)
Ru2 N3 C11 C12B 14.8(9)
Ru2 N3 C11 C12 -24.4(6)
C12B C11 C12 N4 -62.5(11)
N3 C11 C12 N4 38.5(8)
N3 C11 C12B N4 -32.4(14)
C12 C11 C12B N4 65.0(11)
C11 C12B N4 C12 -66.1(11)
C11 C12B N4 Ru2 33.1(12)
C11 C12 N4 C12B 60.6(10)
C11 C12 N4 Ru2 -33.3(7)
N3 Ru2 N4 C12B -19.4(7)
S3 Ru2 N4 C12B 157.2(7)
S4 Ru2 N4 C12B -37.2(16)
Cl4 Ru2 N4 C12B 69.0(7)
Cl3 Ru2 N4 C12B -106.9(7)
N3 Ru2 N4 C12 16.5(4)
S3 Ru2 N4 C12 -166.9(4)
S4 Ru2 N4 C12 -1.3(16)
Cl4 Ru2 N4 C12 104.9(4)
Cl3 Ru2 N4 C12 -71.0(4)
